data_7037423
loop_
_publ_author_name
'van Dijkman, Thomas F.'
'Siegler, Maxime A.'
'Bouwman, Elisabeth'

_publ_section_title
;
 Highly tunable fluorinated trispyrazolylborates
 [HB(3-CF3-5-{4-RPh}pz)3](-) (R = NO2, CF3, Cl, F, H, OMe and NMe2) and
 their copper(i) complexes.
;
_journal_issue 48
_journal_name_full 'Dalton transactions (Cambridge, England : 2003)'
_journal_page_first 21109
_journal_page_last 21123
_journal_paper_doi 10.1039/c5dt04006j
_journal_volume 44
_journal_year 2015
_chemical_formula_moiety 'C34 H25 B Cu F9 N6 O4'
_chemical_formula_sum 'C34 H25 B Cu F9 N6 O4'
_chemical_formula_weight 826.95
_chemical_name_systematic
;
 ?
;
_space_group_crystal_system triclinic
_space_group_IT_number 2
_space_group_name_Hall '-P 1'
_space_group_name_H-M_alt 'P -1'
_symmetry_space_group_name_Hall '-P 1'
_symmetry_space_group_name_H-M 'P -1'
_atom_sites_solution_hydrogens mixed
_atom_sites_solution_primary direct
_atom_sites_solution_secondary difmap
_audit_creation_method SHELXL-2013
_audit_update_record
;
2015-10-08 deposited with the CCDC.
2015-11-12 downloaded from the CCDC.
;
_cell_angle_alpha 70.1798(18)
_cell_angle_beta 88.5315(17)
_cell_angle_gamma 89.3415(13)
_cell_formula_units_Z 4
_cell_length_a 14.7235(2)
_cell_length_b 14.8744(2)
_cell_length_c 16.4814(4)
_cell_measurement_reflns_used 24976
_cell_measurement_temperature 110(2)
_cell_measurement_theta_max 72.00
_cell_measurement_theta_min 4.14
_cell_volume 3394.53(11)
_computing_cell_refinement
;
CrysAlisPro, Agilent Technologies,
Version 1.171.37.31 (release 14-01-2014 CrysAlis171 .NET)
(compiled Jan 14 2014,18:38:05)
;
_computing_data_collection
;
CrysAlisPro, Agilent Technologies,
Version 1.171.37.31 (release 14-01-2014 CrysAlis171 .NET)
(compiled Jan 14 2014,18:38:05)
;
_computing_data_reduction
;
CrysAlisPro, Agilent Technologies,
Version 1.171.37.31 (release 14-01-2014 CrysAlis171 .NET)
(compiled Jan 14 2014,18:38:05)
;
_computing_molecular_graphics 'SHELXTL v6.10 (Sheldrick, 2008)'
_computing_publication_material 'SHELXTL v6.10 (Sheldrick, 2008)'
_computing_structure_refinement 'SHELXL-2013 (Sheldrick, 2013)'
_computing_structure_solution 'SHELXS-2013 (Sheldrick, 2013)'
_diffrn_ambient_temperature 110(2)
_diffrn_measured_fraction_theta_full 0.995
_diffrn_measured_fraction_theta_max 0.991
_diffrn_measurement_device_type 'SuperNova, Dual, Cu at zero, Atlas'
_diffrn_measurement_method '\w scans'
_diffrn_radiation_monochromator mirror
_diffrn_radiation_source 'SuperNova (Cu) X-ray Source'
_diffrn_radiation_type CuK\a
_diffrn_radiation_wavelength 1.54178
_diffrn_reflns_av_R_equivalents 0.0229
_diffrn_reflns_av_unetI/netI 0.0333
_diffrn_reflns_laue_measured_fraction_full 0.995
_diffrn_reflns_laue_measured_fraction_max 0.991
_diffrn_reflns_limit_h_max 18
_diffrn_reflns_limit_h_min -17
_diffrn_reflns_limit_k_max 18
_diffrn_reflns_limit_k_min -18
_diffrn_reflns_limit_l_max 19
_diffrn_reflns_limit_l_min -19
_diffrn_reflns_number 39391
_diffrn_reflns_point_group_measured_fraction_full 0.995
_diffrn_reflns_point_group_measured_fraction_max 0.991
_diffrn_reflns_theta_full 67.679
_diffrn_reflns_theta_max 71.888
_diffrn_reflns_theta_min 3.002
_exptl_absorpt_coefficient_mu 1.805
_exptl_absorpt_correction_T_max 0.885
_exptl_absorpt_correction_T_min 0.711
_exptl_absorpt_correction_type analytical
_exptl_absorpt_process_details
;
CrysAlisPro, Agilent Technologies,
Version 1.171.37.31 (release 14-01-2014 CrysAlis171 .NET)
(compiled Jan 14 2014,18:38:05)
Analytical numeric absorption correction using a multifaceted crystal
            model based on expressions derived by R.C. Clark & J.S. Reid.
(Clark, R. C. & Reid, J. S. (1995). Acta Cryst. A51, 887-897)
Empirical absorption correction using spherical harmonics,
 implemented in SCALE3 ABSPACK scaling algorithm.
;
_exptl_crystal_colour colorless
_exptl_crystal_density_diffrn 1.618
_exptl_crystal_description 'thick lath'
_exptl_crystal_F_000 1672
_exptl_crystal_size_max 0.26
_exptl_crystal_size_mid 0.17
_exptl_crystal_size_min 0.08
_refine_diff_density_max 0.616
_refine_diff_density_min -0.476
_refine_diff_density_rms 0.113
_refine_ls_extinction_method none
_refine_ls_goodness_of_fit_ref 1.016
_refine_ls_hydrogen_treatment mixed
_refine_ls_matrix_type full
_refine_ls_number_parameters 1032
_refine_ls_number_reflns 14903
_refine_ls_number_restraints 120
_refine_ls_restrained_S_all 1.013
_refine_ls_R_factor_all 0.0538
_refine_ls_R_factor_gt 0.0428
_refine_ls_shift/su_max 0.001
_refine_ls_shift/su_mean 0.000
_refine_ls_structure_factor_coef Fsqd
_refine_ls_weighting_details
;
 w=1/[\s^2^(Fo^2^)+(0.1291P)^2^]
 where P=(Fo^2^+2Fc^2^)/3
;
_refine_ls_weighting_scheme calc
_refine_ls_wR_factor_gt 0.1393
_refine_ls_wR_factor_ref 0.1660
_reflns_Friedel_coverage 0.000
_reflns_number_gt 12047
_reflns_number_total 14903
_reflns_threshold_expression 'I > 2\s(I)'
_cod_data_source_file c5dt04006j2.cif
_cod_data_source_block 6f
_cod_depositor_comments 'Adding full bibliography for 7037416--7037425.cif.'
_cod_database_code 7037423
_shelx_space_group_comment
;
The symmetry employed for this shelxl refinement is uniquely defined
by the following loop, which should always be used as a source of
symmetry information in preference to the above space-group names.
They are only intended as comments.
;
_shelxl_version_number 2013-2

loop_
_space_group_symop_operation_xyz
'x, y, z'
'-x, -y, -z'

loop_
_atom_site_label
_atom_site_type_symbol
_atom_site_fract_x
_atom_site_fract_y
_atom_site_fract_z
_atom_site_U_iso_or_equiv
_atom_site_adp_type
_atom_site_occupancy
_atom_site_site_symmetry_order
_atom_site_calc_flag
_atom_site_refinement_flags_posn
_atom_site_refinement_flags_adp
_atom_site_refinement_flags_occupancy
_atom_site_disorder_assembly
_atom_site_disorder_group
Cu1 Cu 0.25416(2) 1.07480(2) 0.20555(2) 0.01575(11) Uani 1 1 d . . . . .
C1 C 0.2588(2) 1.1994(2) 0.14240(19) 0.0288(6) Uani 1 1 d . . . . .
C13 C 0.24551(15) 1.04575(17) 0.40501(15) 0.0155(4) Uani 1 1 d . . . . .
C14 C 0.23913(15) 0.96748(17) 0.48231(15) 0.0164(4) Uani 1 1 d . . . . .
H14 H 0.2323 0.9684 0.5395 0.020 Uiso 1 1 calc R U . . .
C15 C 0.24521(14) 0.88843(17) 0.45564(15) 0.0142(4) Uani 1 1 d . . . . .
C16 C 0.1413(2) 0.4486(2) 0.6741(2) 0.0334(6) Uani 1 1 d . . . . .
H16A H 0.1233 0.4771 0.7177 0.050 Uiso 1 1 calc R U . . .
H16B H 0.1503 0.3797 0.7020 0.050 Uiso 1 1 calc R U . . .
H16C H 0.0934 0.4599 0.6315 0.050 Uiso 1 1 calc R U . . .
C23 C 0.43117(16) 0.98187(18) 0.15228(16) 0.0170(5) Uani 1 1 d . . . . .
C24 C 0.47140(16) 0.89169(18) 0.17511(16) 0.0183(5) Uani 1 1 d . . . . .
H24 H 0.5275 0.8747 0.1544 0.022 Uiso 1 1 calc R U . . .
C25 C 0.41087(15) 0.83242(17) 0.23492(16) 0.0155(4) Uani 1 1 d . . . . .
C26 C 0.4103(2) 0.3730(2) 0.4363(2) 0.0358(7) Uani 1 1 d . . . . .
H26A H 0.3576 0.3912 0.4651 0.054 Uiso 1 1 calc R U . . .
H26B H 0.4340 0.3114 0.4734 0.054 Uiso 1 1 calc R U . . .
H26C H 0.3918 0.3677 0.3815 0.054 Uiso 1 1 calc R U . . .
C33 C 0.07788(15) 0.97974(17) 0.15818(16) 0.0158(4) Uani 1 1 d . . . . .
C34 C 0.04375(16) 0.88842(18) 0.17721(16) 0.0177(5) Uani 1 1 d . . . . .
H34 H -0.0088 0.8696 0.1548 0.021 Uiso 1 1 calc R U . . .
C35 C 0.10359(15) 0.83070(17) 0.23635(15) 0.0146(4) Uani 1 1 d . . . . .
C36 C 0.1067(2) 0.3765(2) 0.4598(2) 0.0364(7) Uani 1 1 d . . . . .
H36A H 0.1647 0.3930 0.4790 0.055 Uiso 1 1 calc R U . . .
H36B H 0.1051 0.3077 0.4699 0.055 Uiso 1 1 calc R U . . .
H36C H 0.0567 0.3936 0.4923 0.055 Uiso 1 1 calc R U . . .
C131 C 0.24268(16) 1.14942(18) 0.39272(17) 0.0187(5) Uani 1 1 d . . . . .
C151 C 0.24088(16) 0.78566(17) 0.50685(15) 0.0160(4) Uani 1 1 d . . . . .
C152 C 0.16285(17) 0.74737(18) 0.55533(15) 0.0196(5) Uani 1 1 d . . . . .
H152 H 0.1147 0.7890 0.5592 0.024 Uiso 1 1 calc R U . . .
C153 C 0.15380(17) 0.64918(18) 0.59845(16) 0.0214(5) Uani 1 1 d . . . . .
H153 H 0.0998 0.6241 0.6306 0.026 Uiso 1 1 calc R U . . .
C154 C 0.22493(18) 0.58839(18) 0.59365(16) 0.0211(5) Uani 1 1 d . . . . .
C155 C 0.30434(17) 0.62671(18) 0.54628(17) 0.0231(5) Uani 1 1 d . . . . .
H155 H 0.3531 0.5855 0.5434 0.028 Uiso 1 1 calc R U . . .
C156 C 0.31217(16) 0.72376(18) 0.50385(16) 0.0202(5) Uani 1 1 d . . . . .
H156 H 0.3665 0.7488 0.4723 0.024 Uiso 1 1 calc R U . . .
C231 C 0.46608(16) 1.07347(19) 0.08796(17) 0.0205(5) Uani 1 1 d . . . . .
C251 C 0.42291(16) 0.72977(17) 0.28287(15) 0.0148(4) Uani 1 1 d . . . . .
C252 C 0.51027(16) 0.69718(18) 0.31207(16) 0.0199(5) Uani 1 1 d . . . . .
H252 H 0.5588 0.7416 0.3006 0.024 Uiso 1 1 calc R U . . .
C253 C 0.52677(16) 0.60226(18) 0.35694(17) 0.0221(5) Uani 1 1 d . . . . .
H253 H 0.5864 0.5817 0.3755 0.027 Uiso 1 1 calc R U . . .
C254 C 0.45604(17) 0.53587(18) 0.37534(16) 0.0200(5) Uani 1 1 d . . . . .
C255 C 0.36920(16) 0.56664(17) 0.34603(16) 0.0196(5) Uani 1 1 d . . . . .
H255 H 0.3207 0.5221 0.3576 0.024 Uiso 1 1 calc R U . . .
C256 C 0.35367(15) 0.66270(17) 0.29976(15) 0.0181(5) Uani 1 1 d . . . . .
H256 H 0.2945 0.6828 0.2793 0.022 Uiso 1 1 calc R U . . .
C331 C 0.03850(16) 1.06920(18) 0.09699(16) 0.0170(5) Uani 1 1 d . . . . .
C351 C 0.10140(15) 0.72535(17) 0.27687(16) 0.0155(4) Uani 1 1 d . . . . .
C352 C 0.09170(17) 0.67084(17) 0.22274(15) 0.0204(5) Uani 1 1 d . . . . .
H352 H 0.0861 0.7022 0.1624 0.025 Uiso 1 1 calc R U . . .
C353 C 0.09026(19) 0.57224(19) 0.25615(17) 0.0259(5) Uani 1 1 d . . . . .
H353 H 0.0832 0.5362 0.2189 0.031 Uiso 1 1 calc R U . . .
C354 C 0.09917(17) 0.52569(18) 0.34439(17) 0.0227(5) Uani 1 1 d . . . . .
C355 C 0.10767(16) 0.57848(18) 0.39908(16) 0.0213(5) Uani 1 1 d . . . . .
H355 H 0.1129 0.5470 0.4595 0.026 Uiso 1 1 calc R U . . .
C356 C 0.10849(16) 0.67797(17) 0.36462(15) 0.0188(5) Uani 1 1 d . . . . .
H356 H 0.1140 0.7139 0.4021 0.023 Uiso 1 1 calc R U . . .
B1 B 0.25454(17) 0.86161(18) 0.30594(17) 0.0128(5) Uani 1 1 d . . . . .
H1 H 0.253(2) 0.790(2) 0.3491(19) 0.015 Uiso 1 1 d . U . . .
N11 N 0.25482(13) 0.92015(14) 0.36855(13) 0.0132(4) Uani 1 1 d . . . . .
N12 N 0.25454(13) 1.01684(14) 0.33672(13) 0.0147(4) Uani 1 1 d . . . . .
N21 N 0.33986(13) 0.88700(14) 0.24518(13) 0.0135(4) Uani 1 1 d . . . . .
N22 N 0.35225(13) 0.97983(14) 0.19331(13) 0.0150(4) Uani 1 1 d . . . . .
N31 N 0.16870(13) 0.88779(14) 0.24960(13) 0.0131(4) Uani 1 1 d . . . . .
N32 N 0.15315(13) 0.98046(14) 0.20140(13) 0.0134(4) Uani 1 1 d . . . . .
O1 O 0.22432(14) 0.49134(14) 0.63182(14) 0.0312(4) Uani 1 1 d . . . . .
O2 O 0.47884(13) 0.44375(13) 0.42057(13) 0.0276(4) Uani 1 1 d . . . . .
O3 O 0.09738(16) 0.42765(13) 0.37039(14) 0.0357(5) Uani 1 1 d . . . . .
O11 O 0.2636(2) 1.27752(16) 0.10153(18) 0.0558(8) Uani 1 1 d . . . . .
F11 F 0.23800(11) 1.16566(11) 0.46697(11) 0.0275(3) Uani 1 1 d . . . . .
F12 F 0.17048(11) 1.19373(11) 0.34628(11) 0.0267(4) Uani 1 1 d . . . . .
F13 F 0.31602(10) 1.19655(11) 0.34834(12) 0.0270(3) Uani 1 1 d . . . . .
F21 F 0.55294(13) 1.06736(16) 0.07085(18) 0.0619(8) Uani 1 1 d . . . . .
F22 F 0.4560(2) 1.14661(15) 0.11564(16) 0.0595(7) Uani 1 1 d . . . . .
F23 F 0.42342(15) 1.09789(15) 0.01418(12) 0.0453(5) Uani 1 1 d . . . . .
F31 F -0.05134(11) 1.07035(14) 0.10591(13) 0.0388(5) Uani 1 1 d . . . . .
F32 F 0.05673(13) 1.07917(13) 0.01484(11) 0.0330(4) Uani 1 1 d . . . . .
F33 F 0.06914(13) 1.14844(12) 0.10808(12) 0.0339(4) Uani 1 1 d . . . . .
Cu2 Cu 0.74146(2) -0.07459(2) 0.29474(2) 0.01407(11) Uani 1 1 d . . . . .
C2 C 0.73846(16) -0.20056(19) 0.35172(16) 0.0201(5) Uani 1 1 d . . . . .
C43 C 0.92231(15) 0.01404(17) 0.34118(15) 0.0151(4) Uani 1 1 d . . . . .
C44 C 0.96106(16) 0.10368(17) 0.31934(16) 0.0167(5) Uani 1 1 d . . . . .
H44 H 1.0176 0.1197 0.3373 0.020 Uiso 1 1 calc R U . . .
C45 C 0.89901(15) 0.16499(17) 0.26537(15) 0.0144(4) Uani 1 1 d . . . . .
C46 C 0.8762(3) 0.6218(2) 0.0592(2) 0.0463(9) Uani 1 1 d . . . . .
H46A H 0.8335 0.5991 0.0258 0.069 Uiso 1 1 calc R U . . .
H46B H 0.8986 0.6852 0.0240 0.069 Uiso 1 1 calc R U . . .
H46C H 0.8452 0.6258 0.1112 0.069 Uiso 1 1 calc R U . . .
C53 C 0.56683(15) 0.02155(17) 0.34909(15) 0.0147(4) Uani 1 1 d . . . . .
C54 C 0.53085(16) 0.11352(18) 0.32806(15) 0.0172(5) Uani 1 1 d . . . . .
H54 H 0.4777 0.1331 0.3515 0.021 Uiso 1 1 calc R U . . .
C55 C 0.59012(15) 0.16988(17) 0.26516(16) 0.0156(4) Uani 1 1 d . . . . .
C56 C 0.5761(3) 0.6333(2) 0.1259(3) 0.0465(9) Uani 1 1 d . . . . .
H56A H 0.5241 0.6216 0.1664 0.070 Uiso 1 1 calc R U . . .
H56B H 0.5720 0.6981 0.0838 0.070 Uiso 1 1 calc R U . . .
H56C H 0.6326 0.6267 0.1577 0.070 Uiso 1 1 calc R U . . .
C63 C 0.75320(15) -0.04252(17) 0.09425(15) 0.0147(4) Uani 1 1 d . . . . .
C64 C 0.75666(15) 0.03616(17) 0.01760(15) 0.0159(4) Uani 1 1 d . . . . .
H64 H 0.7590 0.0358 -0.0400 0.019 Uiso 1 1 calc R U . . .
C65 C 0.75582(14) 0.11451(16) 0.04504(15) 0.0136(4) Uani 1 1 d . . . . .
C66 C 0.7006(3) 0.5591(2) -0.1883(2) 0.0599(13) Uani 1 1 d . . . . .
H66A H 0.7004 0.5292 -0.2329 0.090 Uiso 1 1 calc R U . . .
H66B H 0.7162 0.6268 -0.2147 0.090 Uiso 1 1 calc R U . . .
H66C H 0.6403 0.5532 -0.1605 0.090 Uiso 1 1 calc R U . . .
C431 C 0.96099(16) -0.07753(18) 0.40013(16) 0.0176(5) Uani 1 1 d . . . . .
C451 C 0.90773(16) 0.26865(17) 0.22060(15) 0.0159(4) Uani 1 1 d . . . . .
C452 C 0.99388(16) 0.30515(17) 0.18887(16) 0.0197(5) Uani 1 1 d . . . . .
H452 H 1.0446 0.2631 0.1981 0.024 Uiso 1 1 calc R U . . .
C453 C 1.00601(18) 0.40140(18) 0.14440(17) 0.0241(5) Uani 1 1 d . . . . .
H453 H 1.0649 0.4252 0.1237 0.029 Uiso 1 1 calc R U . . .
C454 C 0.93199(19) 0.46377(18) 0.12979(17) 0.0239(5) Uani 1 1 d . . . . .
C455 C 0.84658(17) 0.42924(17) 0.16379(16) 0.0216(5) Uani 1 1 d . . . . .
H455 H 0.7963 0.4717 0.1561 0.026 Uiso 1 1 calc R U . . .
C456 C 0.83541(16) 0.33226(17) 0.20905(16) 0.0189(5) Uani 1 1 d . . . . .
H456 H 0.7772 0.3091 0.2325 0.023 Uiso 1 1 calc R U . . .
C551 C 0.58593(15) 0.27361(17) 0.21852(15) 0.0156(4) Uani 1 1 d . . . . .
C552 C 0.57994(17) 0.33695(18) 0.26433(17) 0.0229(5) Uani 1 1 d . . . . .
H552 H 0.5779 0.3126 0.3256 0.027 Uiso 1 1 calc R U . . .
C553 C 0.57693(19) 0.43530(18) 0.22178(18) 0.0265(5) Uani 1 1 d . . . . .
H553 H 0.5737 0.4776 0.2539 0.032 Uiso 1 1 calc R U . . .
C554 C 0.57869(19) 0.47124(18) 0.13221(18) 0.0254(5) Uani 1 1 d . . . . .
C555 C 0.58397(18) 0.40843(18) 0.08543(17) 0.0250(5) Uani 1 1 d . . . . .
H555 H 0.5850 0.4328 0.0242 0.030 Uiso 1 1 calc R U . . .
C556 C 0.58769(16) 0.31136(17) 0.12808(17) 0.0211(5) Uani 1 1 d . . . . .
H556 H 0.5915 0.2692 0.0958 0.025 Uiso 1 1 calc R U . . .
C631 C 0.75611(16) -0.14657(17) 0.10655(17) 0.0182(5) Uani 1 1 d . . . . .
C651 C 0.75957(16) 0.21764(17) -0.00488(15) 0.0155(4) Uani 1 1 d . . . . .
C652 C 0.69284(17) 0.26099(17) -0.06296(15) 0.0202(5) Uani 1 1 d . . . . .
H652 H 0.6465 0.2231 -0.0742 0.024 Uiso 1 1 calc R U . . .
C653 C 0.69274(19) 0.36037(19) -0.10562(16) 0.0246(5) Uani 1 1 d . . . . .
H653 H 0.6468 0.3895 -0.1456 0.029 Uiso 1 1 calc R U . . .
C654 C 0.76040(19) 0.41565(18) -0.08885(16) 0.0225(5) Uani 1 1 d . . . . .
C655 C 0.82863(18) 0.37239(18) -0.03168(16) 0.0225(5) Uani 1 1 d . . . . .
H655 H 0.8755 0.4101 -0.0210 0.027 Uiso 1 1 calc R U . . .
C656 C 0.82833(16) 0.27464(17) 0.00961(15) 0.0184(5) Uani 1 1 d . . . . .
H656 H 0.8753 0.2455 0.0484 0.022 Uiso 1 1 calc R U . . .
B2 B 0.74537(16) 0.13857(18) 0.19648(16) 0.0120(5) Uani 1 1 d . . . . .
H2 H 0.749(2) 0.212(2) 0.152(2) 0.018 Uiso 1 1 d . U . . .
N41 N 0.82782(13) 0.11111(14) 0.25731(13) 0.0131(4) Uani 1 1 d . . . . .
N42 N 0.84196(13) 0.01730(14) 0.30443(13) 0.0133(4) Uani 1 1 d . . . . .
N51 N 0.65665(13) 0.11208(14) 0.25156(13) 0.0131(4) Uani 1 1 d . . . . .
N52 N 0.64245(13) 0.02003(14) 0.30392(13) 0.0136(4) Uani 1 1 d . . . . .
N61 N 0.75101(12) 0.08163(13) 0.13262(12) 0.0126(4) Uani 1 1 d . . . . .
N62 N 0.74960(13) -0.01530(14) 0.16355(13) 0.0138(4) Uani 1 1 d . . . . .
O4 O 0.95067(16) 0.55700(14) 0.08321(14) 0.0361(5) Uani 1 1 d . . . . .
O5 O 0.57571(17) 0.56599(14) 0.08229(15) 0.0385(5) Uani 1 1 d . . . . .
O6 O 0.76624(16) 0.51252(14) -0.12525(13) 0.0325(5) Uani 1 1 d . . . . .
O22 O 0.73662(16) -0.28053(14) 0.38656(15) 0.0354(5) Uani 1 1 d . . . . .
F41 F 1.05101(10) -0.07906(12) 0.39085(11) 0.0293(4) Uani 1 1 d . . . . .
F42 F 0.94354(12) -0.09027(13) 0.48348(11) 0.0344(4) Uani 1 1 d . . . . .
F43 F 0.92949(12) -0.15469(11) 0.38631(13) 0.0338(4) Uani 1 1 d . . . . .
C531 C 0.53048(15) -0.06841(17) 0.41393(15) 0.0159(4) Uani 0.879(14) 1 d D U P A 1
F51 F 0.45096(16) -0.05354(18) 0.4479(3) 0.0254(8) Uani 0.879(14) 1 d D U P A 1
F52 F 0.5166(4) -0.1367(2) 0.3796(2) 0.0321(8) Uani 0.879(14) 1 d D U P A 1
F53 F 0.5865(2) -0.1065(3) 0.4799(2) 0.0263(7) Uani 0.879(14) 1 d D U P A 1
C53' C 0.53048(15) -0.06841(17) 0.41393(15) 0.0159(4) Uani 0.121(14) 1 d D U P A 2
F51' F 0.553(2) -0.1476(12) 0.3939(17) 0.027(4) Uani 0.121(14) 1 d D U P A 2
F52' F 0.567(2) -0.085(2) 0.4911(13) 0.029(4) Uani 0.121(14) 1 d D U P A 2
F53' F 0.4423(10) -0.0670(15) 0.416(2) 0.030(4) Uani 0.121(14) 1 d D U P A 2
F61 F 0.75850(12) -0.16231(11) 0.03161(11) 0.0279(3) Uani 1 1 d . . . . .
F62 F 0.68374(10) -0.19381(11) 0.15228(11) 0.0257(3) Uani 1 1 d . . . . .
F63 F 0.82932(10) -0.19019(11) 0.15042(11) 0.0255(3) Uani 1 1 d . . . . .

loop_
_atom_site_aniso_label
_atom_site_aniso_U_11
_atom_site_aniso_U_22
_atom_site_aniso_U_33
_atom_site_aniso_U_23
_atom_site_aniso_U_13
_atom_site_aniso_U_12
Cu1 0.0194(2) 0.01036(19) 0.0163(2) -0.00284(14) -0.00310(14) 0.00098(14)
C1 0.0407(15) 0.0207(14) 0.0258(14) -0.0082(11) -0.0122(11) 0.0014(11)
C13 0.0143(10) 0.0168(11) 0.0162(11) -0.0063(9) -0.0030(8) 0.0018(8)
C14 0.0174(10) 0.0178(11) 0.0137(11) -0.0048(9) -0.0020(8) 0.0026(8)
C15 0.0130(10) 0.0159(11) 0.0139(11) -0.0050(9) -0.0028(8) 0.0020(8)
C16 0.0455(17) 0.0210(13) 0.0320(15) -0.0072(11) 0.0085(12) -0.0094(12)
C23 0.0151(10) 0.0189(12) 0.0150(11) -0.0029(9) -0.0015(8) -0.0033(8)
C24 0.0148(10) 0.0222(13) 0.0167(12) -0.0048(10) -0.0007(8) 0.0018(9)
C25 0.0135(10) 0.0159(12) 0.0180(11) -0.0069(9) -0.0030(8) 0.0012(8)
C26 0.0381(15) 0.0175(13) 0.0432(18) 0.0009(12) -0.0034(13) -0.0010(11)
C33 0.0140(10) 0.0158(12) 0.0176(12) -0.0058(9) -0.0013(8) 0.0024(8)
C34 0.0163(10) 0.0175(12) 0.0176(12) -0.0035(9) -0.0029(9) -0.0003(8)
C35 0.0152(10) 0.0158(11) 0.0124(11) -0.0044(9) 0.0000(8) -0.0005(8)
C36 0.0534(19) 0.0178(13) 0.0292(16) 0.0029(11) 0.0037(13) 0.0030(12)
C131 0.0159(10) 0.0186(12) 0.0227(12) -0.0085(10) -0.0032(9) 0.0031(9)
C151 0.0193(11) 0.0161(11) 0.0119(11) -0.0037(9) -0.0034(8) 0.0022(9)
C152 0.0226(11) 0.0211(12) 0.0154(11) -0.0065(9) 0.0016(9) 0.0028(9)
C153 0.0245(12) 0.0234(13) 0.0147(11) -0.0045(9) 0.0009(9) -0.0014(9)
C154 0.0275(12) 0.0168(12) 0.0163(12) -0.0016(9) -0.0045(9) 0.0003(9)
C155 0.0211(11) 0.0207(12) 0.0256(13) -0.0051(10) -0.0050(10) 0.0049(9)
C156 0.0165(10) 0.0216(12) 0.0219(12) -0.0065(10) -0.0034(9) 0.0020(9)
C231 0.0151(11) 0.0217(13) 0.0216(12) -0.0031(10) -0.0007(9) -0.0028(9)
C251 0.0178(10) 0.0153(11) 0.0121(11) -0.0058(9) -0.0017(8) 0.0038(8)
C252 0.0160(11) 0.0205(12) 0.0254(12) -0.0106(10) -0.0018(9) 0.0010(9)
C253 0.0183(11) 0.0217(12) 0.0256(13) -0.0069(10) -0.0067(9) 0.0047(9)
C254 0.0258(12) 0.0161(11) 0.0176(12) -0.0051(9) -0.0027(9) 0.0044(9)
C255 0.0208(11) 0.0168(11) 0.0236(12) -0.0098(9) -0.0001(9) 0.0006(9)
C256 0.0162(10) 0.0190(12) 0.0209(12) -0.0092(9) -0.0021(8) 0.0034(8)
C331 0.0150(10) 0.0172(12) 0.0171(12) -0.0033(9) -0.0022(8) 0.0020(8)
C351 0.0128(10) 0.0153(11) 0.0183(12) -0.0055(9) -0.0009(8) -0.0008(8)
C352 0.0264(12) 0.0199(12) 0.0142(11) -0.0048(9) 0.0012(9) -0.0042(9)
C353 0.0360(14) 0.0210(13) 0.0236(13) -0.0117(10) 0.0035(10) -0.0049(10)
C354 0.0256(12) 0.0139(11) 0.0260(13) -0.0036(10) 0.0035(10) -0.0014(9)
C355 0.0214(11) 0.0209(12) 0.0184(12) -0.0022(9) -0.0014(9) -0.0011(9)
C356 0.0197(11) 0.0195(12) 0.0175(12) -0.0064(9) -0.0012(9) -0.0037(9)
B1 0.0131(11) 0.0120(11) 0.0135(12) -0.0046(9) -0.0018(9) 0.0020(9)
N11 0.0155(9) 0.0108(9) 0.0132(9) -0.0041(7) -0.0021(7) 0.0015(7)
N12 0.0165(9) 0.0113(9) 0.0171(10) -0.0057(8) -0.0035(7) 0.0020(7)
N21 0.0146(9) 0.0113(9) 0.0132(9) -0.0022(7) -0.0011(7) 0.0006(7)
N22 0.0156(9) 0.0118(10) 0.0164(10) -0.0030(8) -0.0021(7) -0.0006(7)
N31 0.0142(9) 0.0114(9) 0.0133(9) -0.0037(7) -0.0012(7) 0.0015(7)
N32 0.0150(9) 0.0122(9) 0.0119(9) -0.0027(7) -0.0012(7) 0.0031(7)
O1 0.0328(10) 0.0167(9) 0.0367(12) 0.0004(8) 0.0009(9) -0.0009(7)
O2 0.0290(10) 0.0174(9) 0.0313(10) -0.0017(7) -0.0046(8) 0.0029(7)
O3 0.0545(13) 0.0150(9) 0.0334(11) -0.0031(8) 0.0065(10) -0.0016(8)
O11 0.097(2) 0.0143(11) 0.0470(15) 0.0030(10) -0.0268(15) -0.0052(12)
F11 0.0347(8) 0.0242(8) 0.0308(9) -0.0186(7) -0.0047(7) 0.0046(6)
F12 0.0236(7) 0.0184(8) 0.0389(9) -0.0101(7) -0.0131(7) 0.0078(6)
F13 0.0223(7) 0.0181(8) 0.0413(10) -0.0113(7) 0.0044(6) -0.0037(6)
F21 0.0182(9) 0.0434(12) 0.0857(17) 0.0270(12) 0.0152(9) 0.0002(8)
F22 0.1006(19) 0.0283(11) 0.0529(13) -0.0194(10) 0.0336(13) -0.0342(11)
F23 0.0510(12) 0.0434(11) 0.0256(10) 0.0106(8) -0.0136(8) -0.0204(9)
F31 0.0152(7) 0.0365(10) 0.0474(11) 0.0081(8) -0.0005(7) 0.0084(7)
F32 0.0466(10) 0.0308(9) 0.0164(8) -0.0016(7) -0.0020(7) 0.0110(7)
F33 0.0487(10) 0.0160(8) 0.0372(10) -0.0082(7) -0.0205(8) 0.0075(7)
Cu2 0.01621(19) 0.00950(18) 0.01506(19) -0.00228(14) -0.00050(13) -0.00023(13)
C2 0.0180(11) 0.0214(13) 0.0203(12) -0.0061(10) -0.0017(9) -0.0002(9)
C43 0.0135(10) 0.0157(11) 0.0158(11) -0.0050(9) -0.0010(8) 0.0008(8)
C44 0.0155(10) 0.0158(12) 0.0185(11) -0.0053(9) -0.0022(8) -0.0005(8)
C45 0.0148(10) 0.0149(11) 0.0142(11) -0.0058(9) -0.0003(8) -0.0016(8)
C46 0.064(2) 0.0167(14) 0.047(2) 0.0032(13) -0.0037(17) 0.0052(14)
C53 0.0149(10) 0.0156(11) 0.0125(11) -0.0032(9) -0.0007(8) -0.0019(8)
C54 0.0167(10) 0.0183(12) 0.0152(11) -0.0040(9) 0.0016(8) 0.0015(9)
C55 0.0156(10) 0.0148(11) 0.0170(11) -0.0063(9) -0.0014(8) 0.0017(8)
C56 0.064(2) 0.0196(14) 0.058(2) -0.0159(14) -0.0136(18) 0.0008(14)
C63 0.0150(10) 0.0145(11) 0.0153(11) -0.0058(9) -0.0010(8) 0.0000(8)
C64 0.0173(10) 0.0158(11) 0.0146(11) -0.0049(9) 0.0004(8) -0.0002(8)
C65 0.0130(9) 0.0151(11) 0.0116(10) -0.0033(8) -0.0009(8) 0.0001(8)
C66 0.114(4) 0.0167(15) 0.044(2) -0.0013(14) -0.042(2) 0.0072(17)
C431 0.0150(10) 0.0184(12) 0.0168(12) -0.0023(9) -0.0009(8) 0.0008(8)
C451 0.0176(11) 0.0152(11) 0.0160(11) -0.0066(9) -0.0024(8) -0.0021(8)
C452 0.0201(11) 0.0181(12) 0.0212(12) -0.0071(9) -0.0005(9) -0.0029(9)
C453 0.0260(12) 0.0201(12) 0.0265(13) -0.0081(10) 0.0024(10) -0.0071(9)
C454 0.0357(14) 0.0141(12) 0.0217(12) -0.0055(9) -0.0050(10) -0.0048(10)
C455 0.0272(12) 0.0171(12) 0.0216(12) -0.0074(9) -0.0073(9) 0.0016(9)
C456 0.0206(11) 0.0178(11) 0.0201(12) -0.0086(9) -0.0023(9) -0.0009(9)
C551 0.0156(10) 0.0150(11) 0.0156(11) -0.0045(9) 0.0004(8) 0.0028(8)
C552 0.0252(12) 0.0214(12) 0.0235(13) -0.0095(10) 0.0010(9) 0.0039(9)
C553 0.0323(13) 0.0191(12) 0.0311(14) -0.0125(11) -0.0017(11) 0.0043(10)
C554 0.0303(13) 0.0131(12) 0.0295(14) -0.0030(10) -0.0013(11) 0.0038(9)
C555 0.0303(13) 0.0211(12) 0.0214(12) -0.0041(10) -0.0016(10) 0.0016(10)
C556 0.0215(11) 0.0181(11) 0.0236(13) -0.0070(9) -0.0027(9) 0.0030(9)
C631 0.0177(10) 0.0164(12) 0.0229(12) -0.0099(9) 0.0001(9) -0.0004(9)
C651 0.0182(10) 0.0154(11) 0.0121(11) -0.0040(9) 0.0012(8) -0.0001(8)
C652 0.0254(12) 0.0196(12) 0.0156(11) -0.0056(9) -0.0044(9) -0.0009(9)
C653 0.0331(13) 0.0219(13) 0.0172(12) -0.0043(10) -0.0076(10) 0.0034(10)
C654 0.0391(14) 0.0131(12) 0.0131(11) -0.0019(9) 0.0022(10) -0.0010(10)
C655 0.0270(12) 0.0209(12) 0.0199(12) -0.0077(10) 0.0036(9) -0.0068(9)
C656 0.0197(11) 0.0210(12) 0.0126(11) -0.0032(9) 0.0008(8) -0.0030(9)
B2 0.0115(11) 0.0118(11) 0.0125(11) -0.0038(9) -0.0004(9) 0.0010(8)
N41 0.0147(9) 0.0107(9) 0.0138(9) -0.0042(7) -0.0013(7) 0.0000(7)
N42 0.0145(9) 0.0111(9) 0.0129(9) -0.0023(7) -0.0008(7) 0.0018(7)
N51 0.0134(9) 0.0105(9) 0.0139(9) -0.0022(7) -0.0004(7) 0.0003(7)
N52 0.0150(9) 0.0112(9) 0.0137(9) -0.0032(7) -0.0002(7) -0.0018(7)
N61 0.0142(8) 0.0094(9) 0.0138(9) -0.0035(7) -0.0002(7) 0.0002(7)
N62 0.0151(9) 0.0099(9) 0.0161(10) -0.0039(7) -0.0009(7) 0.0000(7)
O4 0.0460(12) 0.0161(9) 0.0394(12) -0.0001(8) -0.0027(9) -0.0049(8)
O5 0.0614(15) 0.0143(9) 0.0373(12) -0.0054(9) -0.0039(10) 0.0017(9)
O6 0.0546(13) 0.0143(9) 0.0248(10) -0.0013(8) -0.0050(9) -0.0009(8)
O22 0.0407(12) 0.0131(10) 0.0445(13) 0.0007(9) -0.0036(10) -0.0012(8)
F41 0.0144(7) 0.0299(9) 0.0345(9) 0.0006(7) -0.0005(6) 0.0058(6)
F42 0.0400(9) 0.0384(10) 0.0157(8) 0.0019(7) 0.0028(7) 0.0131(8)
F43 0.0375(9) 0.0145(8) 0.0466(11) -0.0054(7) -0.0185(8) 0.0032(6)
C531 0.0160(10) 0.0174(12) 0.0142(11) -0.0050(9) 0.0007(8) -0.0026(8)
F51 0.0161(9) 0.0247(10) 0.0292(17) -0.0016(9) 0.0091(9) -0.0028(7)
F52 0.048(2) 0.0240(12) 0.0280(12) -0.0136(10) 0.0097(12) -0.0161(13)
F53 0.0217(12) 0.0257(15) 0.0223(11) 0.0045(9) -0.0040(9) -0.0028(9)
C53' 0.0160(10) 0.0174(12) 0.0142(11) -0.0050(9) 0.0007(8) -0.0026(8)
F51' 0.036(8) 0.011(6) 0.035(7) -0.010(5) 0.013(7) -0.010(6)
F52' 0.029(8) 0.030(8) 0.021(7) 0.002(6) -0.011(6) -0.001(7)
F53' 0.035(7) 0.025(7) 0.027(8) -0.006(6) 0.002(6) -0.004(5)
F61 0.0407(9) 0.0227(8) 0.0259(8) -0.0158(7) -0.0015(7) 0.0015(7)
F62 0.0241(7) 0.0164(8) 0.0377(9) -0.0108(7) 0.0066(6) -0.0066(6)
F63 0.0238(7) 0.0167(8) 0.0362(9) -0.0089(7) -0.0071(6) 0.0053(6)

loop_
_atom_type_symbol
_atom_type_description
_atom_type_scat_dispersion_real
_atom_type_scat_dispersion_imag
_atom_type_scat_source
C C 0.0181 0.0091 'International Tables Vol C Tables 4.2.6.8 and 6.1.1.4'
H H 0.0000 0.0000 'International Tables Vol C Tables 4.2.6.8 and 6.1.1.4'
B B 0.0090 0.0039 'International Tables Vol C Tables 4.2.6.8 and 6.1.1.4'
N N 0.0311 0.0180 'International Tables Vol C Tables 4.2.6.8 and 6.1.1.4'
O O 0.0492 0.0322 'International Tables Vol C Tables 4.2.6.8 and 6.1.1.4'
F F 0.0727 0.0534 'International Tables Vol C Tables 4.2.6.8 and 6.1.1.4'
Cu Cu -1.9646 0.5888 'International Tables Vol C Tables 4.2.6.8 and 6.1.1.4'

loop_
_geom_angle_atom_site_label_1
_geom_angle_atom_site_label_2
_geom_angle_atom_site_label_3
_geom_angle
C1 Cu1 N12 126.66(11)
C1 Cu1 N22 121.77(12)
N12 Cu1 N22 91.65(8)
C1 Cu1 N32 125.74(11)
N12 Cu1 N32 90.31(8)
N22 Cu1 N32 90.23(7)
O11 C1 Cu1 178.3(3)
N12 C13 C14 111.2(2)
N12 C13 C131 120.1(2)
C14 C13 C131 128.7(2)
C15 C14 C13 103.9(2)
C15 C14 H14 128.0
C13 C14 H14 128.0
N11 C15 C14 108.1(2)
N11 C15 C151 122.0(2)
C14 C15 C151 129.9(2)
O1 C16 H16A 109.5
O1 C16 H16B 109.5
H16A C16 H16B 109.5
O1 C16 H16C 109.5
H16A C16 H16C 109.5
H16B C16 H16C 109.5
N22 C23 C24 111.9(2)
N22 C23 C231 120.5(2)
C24 C23 C231 127.6(2)
C25 C24 C23 104.3(2)
C25 C24 H24 127.8
C23 C24 H24 127.8
N21 C25 C24 107.8(2)
N21 C25 C251 125.5(2)
C24 C25 C251 126.7(2)
O2 C26 H26A 109.5
O2 C26 H26B 109.5
H26A C26 H26B 109.5
O2 C26 H26C 109.5
H26A C26 H26C 109.5
H26B C26 H26C 109.5
N32 C33 C34 112.0(2)
N32 C33 C331 121.9(2)
C34 C33 C331 126.1(2)
C33 C34 C35 104.3(2)
C33 C34 H34 127.8
C35 C34 H34 127.8
N31 C35 C34 107.7(2)
N31 C35 C351 124.6(2)
C34 C35 C351 127.6(2)
O3 C36 H36A 109.5
O3 C36 H36B 109.5
H36A C36 H36B 109.5
O3 C36 H36C 109.5
H36A C36 H36C 109.5
H36B C36 H36C 109.5
F11 C131 F13 107.3(2)
F11 C131 F12 107.1(2)
F13 C131 F12 105.0(2)
F11 C131 C13 112.3(2)
F13 C131 C13 112.5(2)
F12 C131 C13 112.1(2)
C152 C151 C156 118.6(2)
C152 C151 C15 120.2(2)
C156 C151 C15 121.1(2)
C151 C152 C153 121.5(2)
C151 C152 H152 119.3
C153 C152 H152 119.3
C154 C153 C152 119.2(2)
C154 C153 H153 120.4
C152 C153 H153 120.4
O1 C154 C153 125.0(2)
O1 C154 C155 115.4(2)
C153 C154 C155 119.6(2)
C156 C155 C154 120.6(2)
C156 C155 H155 119.7
C154 C155 H155 119.7
C155 C156 C151 120.6(2)
C155 C156 H156 119.7
C151 C156 H156 119.7
F21 C231 F23 107.5(2)
F21 C231 F22 106.9(3)
F23 C231 F22 105.7(3)
F21 C231 C23 111.3(2)
F23 C231 C23 112.6(2)
F22 C231 C23 112.4(2)
C256 C251 C252 117.9(2)
C256 C251 C25 124.1(2)
C252 C251 C25 118.0(2)
C253 C252 C251 121.3(2)
C253 C252 H252 119.3
C251 C252 H252 119.3
C252 C253 C254 120.2(2)
C252 C253 H253 119.9
C254 C253 H253 119.9
O2 C254 C255 124.7(2)
O2 C254 C253 116.0(2)
C255 C254 C253 119.3(2)
C256 C255 C254 119.9(2)
C256 C255 H255 120.1
C254 C255 H255 120.1
C251 C256 C255 121.4(2)
C251 C256 H256 119.3
C255 C256 H256 119.3
F31 C331 F32 106.7(2)
F31 C331 F33 106.8(2)
F32 C331 F33 106.1(2)
F31 C331 C33 111.1(2)
F32 C331 C33 112.5(2)
F33 C331 C33 113.2(2)
C356 C351 C352 118.4(2)
C356 C351 C35 123.7(2)
C352 C351 C35 117.8(2)
C353 C352 C351 120.8(2)
C353 C352 H352 119.6
C351 C352 H352 119.6
C352 C353 C354 120.0(2)
C352 C353 H353 120.0
C354 C353 H353 120.0
O3 C354 C355 125.0(2)
O3 C354 C353 115.0(2)
C355 C354 C353 120.0(2)
C354 C355 C356 119.5(2)
C354 C355 H355 120.3
C356 C355 H355 120.3
C351 C356 C355 121.3(2)
C351 C356 H356 119.4
C355 C356 H356 119.4
N21 B1 N31 108.33(18)
N21 B1 N11 109.71(18)
N31 B1 N11 109.48(17)
N21 B1 H1 114.3(16)
N31 B1 H1 112.6(16)
N11 B1 H1 102.3(16)
N12 N11 C15 110.69(18)
N12 N11 B1 120.11(18)
C15 N11 B1 128.78(19)
C13 N12 N11 106.04(19)
C13 N12 Cu1 138.52(17)
N11 N12 Cu1 115.02(14)
C25 N21 N22 110.11(19)
C25 N21 B1 131.2(2)
N22 N21 B1 118.61(18)
C23 N22 N21 105.91(19)
C23 N22 Cu1 138.43(18)
N21 N22 Cu1 115.47(15)
C35 N31 N32 110.42(19)
C35 N31 B1 130.1(2)
N32 N31 B1 119.38(18)
C33 N32 N31 105.49(19)
C33 N32 Cu1 139.27(17)
N31 N32 Cu1 114.82(14)
C154 O1 C16 117.0(2)
C254 O2 C26 117.9(2)
C354 O3 C36 117.3(2)
C2 Cu2 N62 123.81(10)
C2 Cu2 N52 124.55(10)
N62 Cu2 N52 92.45(8)
C2 Cu2 N42 125.27(10)
N62 Cu2 N42 89.75(8)
N52 Cu2 N42 90.84(7)
O22 C2 Cu2 178.9(2)
N42 C43 C44 111.8(2)
N42 C43 C431 121.8(2)
C44 C43 C431 126.4(2)
C43 C44 C45 104.7(2)
C43 C44 H44 127.6
C45 C44 H44 127.6
N41 C45 C44 107.5(2)
N41 C45 C451 124.7(2)
C44 C45 C451 127.7(2)
O4 C46 H46A 109.5
O4 C46 H46B 109.5
H46A C46 H46B 109.5
O4 C46 H46C 109.5
H46A C46 H46C 109.5
H46B C46 H46C 109.5
N52 C53 C54 111.8(2)
N52 C53 C531 120.5(2)
C54 C53 C531 127.7(2)
C55 C54 C53 104.4(2)
C55 C54 H54 127.8
C53 C54 H54 127.8
N51 C55 C54 107.8(2)
N51 C55 C551 123.6(2)
C54 C55 C551 128.6(2)
O5 C56 H56A 109.5
O5 C56 H56B 109.5
H56A C56 H56B 109.5
O5 C56 H56C 109.5
H56A C56 H56C 109.5
H56B C56 H56C 109.5
N62 C63 C64 111.6(2)
N62 C63 C631 119.1(2)
C64 C63 C631 129.3(2)
C65 C64 C63 104.1(2)
C65 C64 H64 127.9
C63 C64 H64 127.9
N61 C65 C64 107.9(2)
N61 C65 C651 121.7(2)
C64 C65 C651 130.5(2)
O6 C66 H66A 109.5
O6 C66 H66B 109.5
H66A C66 H66B 109.5
O6 C66 H66C 109.5
H66A C66 H66C 109.5
H66B C66 H66C 109.5
F41 C431 F43 106.9(2)
F41 C431 F42 106.4(2)
F43 C431 F42 106.5(2)
F41 C431 C43 110.9(2)
F43 C431 C43 113.3(2)
F42 C431 C43 112.5(2)
C456 C451 C452 118.3(2)
C456 C451 C45 123.5(2)
C452 C451 C45 118.2(2)
C453 C452 C451 120.9(2)
C453 C452 H452 119.6
C451 C452 H452 119.6
C452 C453 C454 120.1(2)
C452 C453 H453 119.9
C454 C453 H453 119.9
O4 C454 C455 124.7(2)
O4 C454 C453 115.6(2)
C455 C454 C453 119.7(2)
C456 C455 C454 119.6(2)
C456 C455 H455 120.2
C454 C455 H455 120.2
C451 C456 C455 121.3(2)
C451 C456 H456 119.4
C455 C456 H456 119.4
C552 C551 C556 118.3(2)
C552 C551 C55 120.0(2)
C556 C551 C55 121.7(2)
C553 C552 C551 121.1(2)
C553 C552 H552 119.5
C551 C552 H552 119.5
C554 C553 C552 119.7(2)
C554 C553 H553 120.1
C552 C553 H553 120.1
O5 C554 C553 125.8(2)
O5 C554 C555 114.4(2)
C553 C554 C555 119.8(2)
C556 C555 C554 120.1(2)
C556 C555 H555 120.0
C554 C555 H555 120.0
C555 C556 C551 121.0(2)
C555 C556 H556 119.5
C551 C556 H556 119.5
F61 C631 F63 107.0(2)
F61 C631 F62 107.3(2)
F63 C631 F62 105.5(2)
F61 C631 C63 112.0(2)
F63 C631 C63 112.2(2)
F62 C631 C63 112.38(19)
C652 C651 C656 118.7(2)
C652 C651 C65 120.9(2)
C656 C651 C65 120.3(2)
C651 C652 C653 120.8(2)
C651 C652 H652 119.6
C653 C652 H652 119.6
C654 C653 C652 119.5(2)
C654 C653 H653 120.3
C652 C653 H653 120.3
O6 C654 C653 124.6(2)
O6 C654 C655 115.4(2)
C653 C654 C655 120.1(2)
C656 C655 C654 120.0(2)
C656 C655 H655 120.0
C654 C655 H655 120.0
C655 C656 C651 120.9(2)
C655 C656 H656 119.5
C651 C656 H656 119.5
N51 B2 N41 108.89(18)
N51 B2 N61 109.39(18)
N41 B2 N61 109.10(17)
N51 B2 H2 115.4(16)
N41 B2 H2 112.7(16)
N61 B2 H2 101.0(16)
C45 N41 N42 110.21(19)
C45 N41 B2 130.3(2)
N42 N41 B2 119.00(18)
C43 N42 N41 105.69(19)
C43 N42 Cu2 139.53(17)
N41 N42 Cu2 114.71(14)
C55 N51 N52 110.22(19)
C55 N51 B2 129.6(2)
N52 N51 B2 119.75(18)
C53 N52 N51 105.84(19)
C53 N52 Cu2 139.53(17)
N51 N52 Cu2 114.56(14)
N62 N61 C65 110.72(18)
N62 N61 B2 119.81(18)
C65 N61 B2 129.46(19)
C63 N62 N61 105.68(19)
C63 N62 Cu2 139.40(16)
N61 N62 Cu2 114.92(14)
C454 O4 C46 117.8(2)
C554 O5 C56 117.0(3)
C654 O6 C66 117.1(2)
F51 C531 F52 106.6(2)
F51 C531 F53 106.9(2)
F52 C531 F53 106.1(3)
F51 C531 C53 111.5(2)
F52 C531 C53 112.4(2)
F53 C531 C53 112.8(2)

loop_
_geom_bond_atom_site_label_1
_geom_bond_atom_site_label_2
_geom_bond_distance
Cu1 C1 1.793(3)
Cu1 N12 2.038(2)
Cu1 N22 2.062(2)
Cu1 N32 2.075(2)
C1 O11 1.130(4)
C13 N12 1.337(3)
C13 C14 1.406(3)
C13 C131 1.486(3)
C14 C15 1.389(3)
C14 H14 0.9500
C15 N11 1.355(3)
C15 C151 1.476(3)
C16 O1 1.435(3)
C16 H16A 0.9800
C16 H16B 0.9800
C16 H16C 0.9800
C23 N22 1.325(3)
C23 C24 1.394(3)
C23 C231 1.501(3)
C24 C25 1.388(3)
C24 H24 0.9500
C25 N21 1.358(3)
C25 C251 1.473(3)
C26 O2 1.421(3)
C26 H26A 0.9800
C26 H26B 0.9800
C26 H26C 0.9800
C33 N32 1.335(3)
C33 C34 1.384(3)
C33 C331 1.492(3)
C34 C35 1.387(3)
C34 H34 0.9500
C35 N31 1.358(3)
C35 C351 1.481(3)
C36 O3 1.421(4)
C36 H36A 0.9800
C36 H36B 0.9800
C36 H36C 0.9800
C131 F11 1.325(3)
C131 F13 1.350(3)
C131 F12 1.354(3)
C151 C152 1.394(3)
C151 C156 1.399(3)
C152 C153 1.397(3)
C152 H152 0.9500
C153 C154 1.394(4)
C153 H153 0.9500
C154 O1 1.365(3)
C154 C155 1.403(4)
C155 C156 1.379(4)
C155 H155 0.9500
C156 H156 0.9500
C231 F21 1.311(3)
C231 F23 1.319(3)
C231 F22 1.320(3)
C251 C256 1.390(3)
C251 C252 1.407(3)
C252 C253 1.376(3)
C252 H252 0.9500
C253 C254 1.398(4)
C253 H253 0.9500
C254 O2 1.362(3)
C254 C255 1.395(3)
C255 C256 1.392(3)
C255 H255 0.9500
C256 H256 0.9500
C331 F31 1.328(3)
C331 F32 1.332(3)
C331 F33 1.337(3)
C351 C356 1.383(3)
C351 C352 1.405(3)
C352 C353 1.381(3)
C352 H352 0.9500
C353 C354 1.392(4)
C353 H353 0.9500
C354 O3 1.374(3)
C354 C355 1.390(4)
C355 C356 1.394(3)
C355 H355 0.9500
C356 H356 0.9500
B1 N21 1.554(3)
B1 N31 1.554(3)
B1 N11 1.560(3)
B1 H1 1.06(3)
N11 N12 1.353(3)
N21 N22 1.367(3)
N31 N32 1.358(3)
Cu2 C2 1.789(3)
Cu2 N62 2.040(2)
Cu2 N52 2.053(2)
Cu2 N42 2.071(2)
C2 O22 1.132(3)
C43 N42 1.336(3)
C43 C44 1.384(3)
C43 C431 1.496(3)
C44 C45 1.389(3)
C44 H44 0.9500
C45 N41 1.363(3)
C45 C451 1.472(3)
C46 O4 1.424(4)
C46 H46A 0.9800
C46 H46B 0.9800
C46 H46C 0.9800
C53 N52 1.328(3)
C53 C54 1.394(3)
C53 C531 1.496(3)
C54 C55 1.386(3)
C54 H54 0.9500
C55 N51 1.360(3)
C55 C551 1.474(3)
C56 O5 1.417(4)
C56 H56A 0.9800
C56 H56B 0.9800
C56 H56C 0.9800
C63 N62 1.335(3)
C63 C64 1.401(3)
C63 C631 1.491(3)
C64 C65 1.386(3)
C64 H64 0.9500
C65 N61 1.358(3)
C65 C651 1.475(3)
C66 O6 1.429(4)
C66 H66A 0.9800
C66 H66B 0.9800
C66 H66C 0.9800
C431 F41 1.331(3)
C431 F43 1.334(3)
C431 F42 1.340(3)
C451 C456 1.389(3)
C451 C452 1.402(3)
C452 C453 1.381(3)
C452 H452 0.9500
C453 C454 1.395(4)
C453 H453 0.9500
C454 O4 1.365(3)
C454 C455 1.394(4)
C455 C456 1.391(3)
C455 H455 0.9500
C456 H456 0.9500
C551 C552 1.394(3)
C551 C556 1.403(3)
C552 C553 1.392(4)
C552 H552 0.9500
C553 C554 1.389(4)
C553 H553 0.9500
C554 O5 1.371(3)
C554 C555 1.399(4)
C555 C556 1.376(3)
C555 H555 0.9500
C556 H556 0.9500
C631 F61 1.332(3)
C631 F63 1.346(3)
C631 F62 1.347(3)
C651 C652 1.383(3)
C651 C656 1.404(3)
C652 C653 1.405(3)
C652 H652 0.9500
C653 C654 1.390(4)
C653 H653 0.9500
C654 O6 1.363(3)
C654 C655 1.391(4)
C655 C656 1.381(3)
C655 H655 0.9500
C656 H656 0.9500
B2 N51 1.547(3)
B2 N41 1.555(3)
B2 N61 1.559(3)
B2 H2 1.09(3)
N41 N42 1.364(3)
N51 N52 1.364(3)
N61 N62 1.357(3)
C531 F51 1.334(3)
C531 F52 1.340(4)
C531 F53 1.343(4)

loop_
_geom_torsion_atom_site_label_1
_geom_torsion_atom_site_label_2
_geom_torsion_atom_site_label_3
_geom_torsion_atom_site_label_4
_geom_torsion
N12 C13 C14 C15 0.1(3)
C131 C13 C14 C15 179.6(2)
C13 C14 C15 N11 0.2(2)
C13 C14 C15 C151 -178.5(2)
N22 C23 C24 C25 -0.4(3)
C231 C23 C24 C25 -178.6(2)
C23 C24 C25 N21 0.0(3)
C23 C24 C25 C251 -176.8(2)
N32 C33 C34 C35 0.0(3)
C331 C33 C34 C35 179.7(2)
C33 C34 C35 N31 -0.1(3)
C33 C34 C35 C351 -178.0(2)
N12 C13 C131 F11 -176.9(2)
C14 C13 C131 F11 3.6(3)
N12 C13 C131 F13 -55.7(3)
C14 C13 C131 F13 124.8(3)
N12 C13 C131 F12 62.4(3)
C14 C13 C131 F12 -117.1(3)
N11 C15 C151 C152 -117.2(3)
C14 C15 C151 C152 61.5(3)
N11 C15 C151 C156 59.0(3)
C14 C15 C151 C156 -122.4(3)
C156 C151 C152 C153 -1.8(4)
C15 C151 C152 C153 174.4(2)
C151 C152 C153 C154 0.8(4)
C152 C153 C154 O1 -179.2(2)
C152 C153 C154 C155 0.4(4)
O1 C154 C155 C156 179.0(2)
C153 C154 C155 C156 -0.6(4)
C154 C155 C156 C151 -0.4(4)
C152 C151 C156 C155 1.6(4)
C15 C151 C156 C155 -174.6(2)
N22 C23 C231 F21 164.0(3)
C24 C23 C231 F21 -18.0(4)
N22 C23 C231 F23 -75.2(3)
C24 C23 C231 F23 102.8(3)
N22 C23 C231 F22 44.1(3)
C24 C23 C231 F22 -137.9(3)
N21 C25 C251 C256 43.3(4)
C24 C25 C251 C256 -140.5(3)
N21 C25 C251 C252 -138.0(2)
C24 C25 C251 C252 38.3(4)
C256 C251 C252 C253 -0.9(4)
C25 C251 C252 C253 -179.7(2)
C251 C252 C253 C254 -0.7(4)
C252 C253 C254 O2 -179.5(2)
C252 C253 C254 C255 1.4(4)
O2 C254 C255 C256 -179.6(2)
C253 C254 C255 C256 -0.6(4)
C252 C251 C256 C255 1.7(3)
C25 C251 C256 C255 -179.5(2)
C254 C255 C256 C251 -1.0(4)
N32 C33 C331 F31 -137.7(2)
C34 C33 C331 F31 42.6(3)
N32 C33 C331 F32 102.7(3)
C34 C33 C331 F32 -77.0(3)
N32 C33 C331 F33 -17.6(3)
C34 C33 C331 F33 162.7(2)
N31 C35 C351 C356 51.4(3)
C34 C35 C351 C356 -131.0(3)
N31 C35 C351 C352 -128.5(2)
C34 C35 C351 C352 49.1(3)
C356 C351 C352 C353 -0.7(4)
C35 C351 C352 C353 179.2(2)
C351 C352 C353 C354 -0.5(4)
C352 C353 C354 O3 -179.6(2)
C352 C353 C354 C355 1.3(4)
O3 C354 C355 C356 -179.9(2)
C353 C354 C355 C356 -0.9(4)
C352 C351 C356 C355 1.1(3)
C35 C351 C356 C355 -178.8(2)
C354 C355 C356 C351 -0.3(4)
C14 C15 N11 N12 -0.5(2)
C151 C15 N11 N12 178.37(19)
C14 C15 N11 B1 -173.0(2)
C151 C15 N11 B1 5.9(3)
N21 B1 N11 N12 59.6(2)
N31 B1 N11 N12 -59.2(3)
N21 B1 N11 C15 -128.5(2)
N31 B1 N11 C15 112.7(2)
C14 C13 N12 N11 -0.4(3)
C131 C13 N12 N11 -179.99(19)
C14 C13 N12 Cu1 171.38(18)
C131 C13 N12 Cu1 -8.2(4)
C15 N11 N12 C13 0.6(2)
B1 N11 N12 C13 173.84(18)
C15 N11 N12 Cu1 -173.43(14)
B1 N11 N12 Cu1 -0.2(2)
C24 C25 N21 N22 0.4(3)
C251 C25 N21 N22 177.3(2)
C24 C25 N21 B1 -176.8(2)
C251 C25 N21 B1 0.0(4)
N31 B1 N21 C25 -122.6(2)
N11 B1 N21 C25 117.9(2)
N31 B1 N21 N22 60.3(2)
N11 B1 N21 N22 -59.2(2)
C24 C23 N22 N21 0.7(3)
C231 C23 N22 N21 179.0(2)
C24 C23 N22 Cu1 175.21(18)
C231 C23 N22 Cu1 -6.5(4)
C25 N21 N22 C23 -0.7(3)
B1 N21 N22 C23 177.00(19)
C25 N21 N22 Cu1 -176.67(15)
B1 N21 N22 Cu1 1.0(2)
C34 C35 N31 N32 0.2(3)
C351 C35 N31 N32 178.2(2)
C34 C35 N31 B1 -177.1(2)
C351 C35 N31 B1 0.9(4)
N21 B1 N31 C35 113.8(2)
N11 B1 N31 C35 -126.6(2)
N21 B1 N31 N32 -63.3(2)
N11 B1 N31 N32 56.3(3)
C34 C33 N32 N31 0.1(3)
C331 C33 N32 N31 -179.7(2)
C34 C33 N32 Cu1 171.81(18)
C331 C33 N32 Cu1 -7.9(4)
C35 N31 N32 C33 -0.2(2)
B1 N31 N32 C33 177.48(19)
C35 N31 N32 Cu1 -174.21(14)
B1 N31 N32 Cu1 3.4(2)
C153 C154 O1 C16 5.3(4)
C155 C154 O1 C16 -174.4(2)
C255 C254 O2 C26 2.6(4)
C253 C254 O2 C26 -176.4(2)
C355 C354 O3 C36 -1.3(4)
C353 C354 O3 C36 179.7(3)
N42 C43 C44 C45 0.0(3)
C431 C43 C44 C45 -178.5(2)
C43 C44 C45 N41 -0.1(3)
C43 C44 C45 C451 -177.4(2)
N52 C53 C54 C55 0.4(3)
C531 C53 C54 C55 179.8(2)
C53 C54 C55 N51 -0.1(3)
C53 C54 C55 C551 179.6(2)
N62 C63 C64 C65 0.6(3)
C631 C63 C64 C65 -177.2(2)
C63 C64 C65 N61 -0.7(2)
C63 C64 C65 C651 179.0(2)
N42 C43 C431 F41 144.9(2)
C44 C43 C431 F41 -36.8(3)
N42 C43 C431 F43 24.7(3)
C44 C43 C431 F43 -157.0(2)
N42 C43 C431 F42 -96.2(3)
C44 C43 C431 F42 82.2(3)
N41 C45 C451 C456 40.1(4)
C44 C45 C451 C456 -143.0(3)
N41 C45 C451 C452 -140.7(2)
C44 C45 C451 C452 36.2(4)
C456 C451 C452 C453 -2.4(4)
C45 C451 C452 C453 178.3(2)
C451 C452 C453 C454 -0.5(4)
C452 C453 C454 O4 -178.3(2)
C452 C453 C454 C455 3.0(4)
O4 C454 C455 C456 178.9(2)
C453 C454 C455 C456 -2.5(4)
C452 C451 C456 C455 2.9(4)
C45 C451 C456 C455 -177.9(2)
C454 C455 C456 C451 -0.5(4)
N51 C55 C551 C552 -125.9(3)
C54 C55 C551 C552 54.4(4)
N51 C55 C551 C556 54.1(3)
C54 C55 C551 C556 -125.6(3)
C556 C551 C552 C553 -0.8(4)
C55 C551 C552 C553 179.3(2)
C551 C552 C553 C554 0.9(4)
C552 C553 C554 O5 179.7(3)
C552 C553 C554 C555 -0.3(4)
O5 C554 C555 C556 179.8(2)
C553 C554 C555 C556 -0.2(4)
C554 C555 C556 C551 0.3(4)
C552 C551 C556 C555 0.2(4)
C55 C551 C556 C555 -179.8(2)
N62 C63 C631 F61 179.3(2)
C64 C63 C631 F61 -3.1(4)
N62 C63 C631 F63 -60.3(3)
C64 C63 C631 F63 117.4(3)
N62 C63 C631 F62 58.5(3)
C64 C63 C631 F62 -123.9(3)
N61 C65 C651 C652 -119.6(2)
C64 C65 C651 C652 60.8(3)
N61 C65 C651 C656 56.7(3)
C64 C65 C651 C656 -123.0(3)
C656 C651 C652 C653 -1.1(4)
C65 C651 C652 C653 175.2(2)
C651 C652 C653 C654 -0.3(4)
C652 C653 C654 O6 -178.9(2)
C652 C653 C654 C655 1.4(4)
O6 C654 C655 C656 179.1(2)
C653 C654 C655 C656 -1.1(4)
C654 C655 C656 C651 -0.3(4)
C652 C651 C656 C655 1.4(4)
C65 C651 C656 C655 -174.9(2)
C44 C45 N41 N42 0.1(3)
C451 C45 N41 N42 177.6(2)
C44 C45 N41 B2 -171.2(2)
C451 C45 N41 B2 6.3(4)
N51 B2 N41 C45 -125.8(2)
N61 B2 N41 C45 114.8(2)
N51 B2 N41 N42 63.5(2)
N61 B2 N41 N42 -55.8(3)
C44 C43 N42 N41 0.1(3)
C431 C43 N42 N41 178.7(2)
C44 C43 N42 Cu2 176.69(18)
C431 C43 N42 Cu2 -4.7(4)
C45 N41 N42 C43 -0.2(2)
B2 N41 N42 C43 172.28(19)
C45 N41 N42 Cu2 -177.70(14)
B2 N41 N42 Cu2 -5.3(2)
C54 C55 N51 N52 -0.2(3)
C551 C55 N51 N52 -179.9(2)
C54 C55 N51 B2 -172.3(2)
C551 C55 N51 B2 8.0(4)
N41 B2 N51 C55 113.7(2)
N61 B2 N51 C55 -127.2(2)
N41 B2 N51 N52 -57.7(2)
N61 B2 N51 N52 61.4(2)
C54 C53 N52 N51 -0.5(3)
C531 C53 N52 N51 -179.98(19)
C54 C53 N52 Cu2 176.01(18)
C531 C53 N52 Cu2 -3.5(4)
C55 N51 N52 C53 0.4(2)
B2 N51 N52 C53 173.40(19)
C55 N51 N52 Cu2 -177.09(15)
B2 N51 N52 Cu2 -4.1(2)
C64 C65 N61 N62 0.6(2)
C651 C65 N61 N62 -179.13(19)
C64 C65 N61 B2 -178.1(2)
C651 C65 N61 B2 2.2(3)
N51 B2 N61 N62 -58.5(2)
N41 B2 N61 N62 60.5(2)
N51 B2 N61 C65 120.1(2)
N41 B2 N61 C65 -120.9(2)
C64 C63 N62 N61 -0.2(2)
C631 C63 N62 N61 177.83(19)
C64 C63 N62 Cu2 178.82(17)
C631 C63 N62 Cu2 -3.1(4)
C65 N61 N62 C63 -0.3(2)
B2 N61 N62 C63 178.59(18)
C65 N61 N62 Cu2 -179.56(14)
B2 N61 N62 Cu2 -0.7(2)
C455 C454 O4 C46 -7.4(4)
C453 C454 O4 C46 173.9(3)
C553 C554 O5 C56 3.9(4)
C555 C554 O5 C56 -176.1(3)
C653 C654 O6 C66 -3.4(4)
C655 C654 O6 C66 176.3(3)
N52 C53 C531 F51 -175.5(3)
C54 C53 C531 F51 5.1(4)
N52 C53 C531 F52 -55.8(4)
C54 C53 C531 F52 124.8(4)
N52 C53 C531 F53 64.2(4)
C54 C53 C531 F53 -115.2(3)
